data_1004127
loop_
_publ_author_name
'Touboul, M'
'Betourne, E'
'Nowogrocki, G'

_publ_section_title
;
Crystal structure and dehydration process of Li (H2 O)4 B (O H)4 . 2(H2
O)
;
_journal_coden_ASTM JSSCBI
_journal_name_full 'Journal of Solid State Chemistry'
_journal_page_first 549
_journal_page_last 553
_journal_paper_doi 10.1006/jssc.1995.1172
_journal_volume 115
_journal_year 1995
_chemical_formula_structural '(Li (H2 O)4) (B (O H)4) (H2 O)2'
_chemical_formula_sum 'B H16 Li O10'
_chemical_name_systematic
;
Tetraaqualithium tetrahydroxoborate dihydrate
;
_space_group_IT_number 143
_symmetry_cell_setting trigonal
_symmetry_Int_Tables_number 143
_symmetry_space_group_name_Hall 'P 3'
_symmetry_space_group_name_H-M 'P 3'
_cell_angle_alpha 90
_cell_angle_beta 90
_cell_angle_gamma 120
_cell_formula_units_Z 1
_cell_length_a 6.5534(5)
_cell_length_b 6.5534(5)
_cell_length_c 6.1740(7)
_cell_volume 229.6
_refine_ls_R_factor_all 0.026
_cod_original_formula_sum 'H16 B Li O10'
_cod_database_code 1004127

loop_
_symmetry_equiv_pos_as_xyz
x,y,z
-y,x-y,z
y-x,-x,z

loop_
_atom_site_label
_atom_site_type_symbol
_atom_site_symmetry_multiplicity
_atom_site_Wyckoff_symbol
_atom_site_fract_x
_atom_site_fract_y
_atom_site_fract_z
_atom_site_occupancy
_atom_site_attached_hydrogens
_atom_site_calc_flag
O1 O2- 1 a 0. 0. 0.25 1. 2 d
O2 O2- 1 a 0. 0. 0.7060(5) 1. 2 d
O3 O2- 1 c 0.6667 0.3333 0.4750(4) 1. 1 d
O4 O2- 3 d 0.8915(2) 0.5275(2) 0.7949(4) 1. 1 d
O5 O2- 1 b 0.3333 0.6667 0.6068(5) 1. 2 d
O6 O2- 3 d 0.0261(2) 0.4320(2) 0.1883(4) 1. 2 d
B1 B3+ 1 c 0.6667 0.3333 0.7135(5) 1. 0 d
Li1 Li1+ 1 b 0.3333 0.6667 0.2895(8) 1. 0 d
H1 H1+ 1 a 0. 0. 0.576(9) 1. 0 d
H2 H1+ 3 d 0.110(17) 0.092(18) 0.747(13) 0.333 0 d
H3 H1+ 3 d 0.013(7) 0.122(7) 0.211(7) 0.667 0 d
H4 H1+ 3 d 0.568(14) 0.197(13) 0.440(11) 0.333 0 d
H5 H1+ 3 d 0.746(9) 0.107(5) 0.779(4) 1. 0 d
H6 H1+ 3 d 0.394(7) 0.589(7) 0.667(6) 0.667 0 d
H7 H1+ 3 d 0.929(5) 0.419(5) 0.286(5) 1. 0 d
H8 H1+ 3 d 0.458(5) 0.017(5) 0.081(5) 1. 0 d

loop_
_atom_type_symbol
_atom_type_oxidation_number
O2- -2.000
B3+ 3.000
Li1+ 1.000
H1+ 1.000
